data_8105818
loop_
_publ_author_name
'Peilan, Wang'
'Jianlong, Wang'
'Lizhen, Chen'

_publ_section_title
;
 The crystal structure of 1,3,5-trinitro-4,6-diazidobenzene, C6HN9O6
;
_journal_issue 4
_journal_name_full 'Zeitschrift f\"ur Kristallographie - New Crystal Structures'
_journal_page_first 681
_journal_page_last 682
_journal_paper_doi 10.1515/ncrs-2019-0027
_journal_volume 234
_journal_year 2019
_chemical_formula_moiety 'C6 H N9 O6'
_chemical_formula_sum 'C6 H N9 O6'
_chemical_formula_weight 295.16
_chemical_name_systematic 1,3,5-trinitro-4,6-diazidobenzene
_space_group_crystal_system orthorhombic
_space_group_IT_number 61
_space_group_name_Hall '-P 2ac 2ab'
_space_group_name_H-M_alt 'P b c a'
_audit_creation_method SHELXL-2018/3
_cell_angle_alpha 90
_cell_angle_beta 90
_cell_angle_gamma 90
_cell_formula_units_Z 8
_cell_length_a 10.5199(19)
_cell_length_b 13.436(3)
_cell_length_c 15.235(3)
_cell_measurement_reflns_used 3411
_cell_measurement_temperature 173
_cell_measurement_theta_max 24.439
_cell_measurement_theta_min 2.799
_cell_volume 2153.4(7)
_computing_cell_refinement 'SAINT v8.34A (Bruker, 2013)'
_computing_data_reduction 'SAINT v8.34A (Bruker, 2013)'
_computing_molecular_graphics 'Olex2 (Dolomanov et al., 2009)'
_computing_publication_material 'Olex2 (Dolomanov et al., 2009)'
_computing_structure_refinement 'ShelXL (Sheldrick, 2015)'
_computing_structure_solution 'ShelXT (Sheldrick, 2015)'
_diffrn_ambient_temperature 173
_diffrn_detector 'CCD area detector'
_diffrn_detector_area_resol_mean 5.6
_diffrn_detector_type 'Bruker SMART CCD 6000 area detector'
_diffrn_measured_fraction_theta_full 0.996
_diffrn_measured_fraction_theta_max 0.993
_diffrn_measurement_device 'three-circle diffractometer'
_diffrn_measurement_device_type 'Bruker SMART CCD 6000 area detector'
_diffrn_measurement_method '\w scans'
_diffrn_radiation_monochromator graphite
_diffrn_radiation_probe x-ray
_diffrn_radiation_type MoK\a
_diffrn_radiation_wavelength 0.71073
_diffrn_reflns_av_R_equivalents 0.0467
_diffrn_reflns_av_unetI/netI 0.0355
_diffrn_reflns_Laue_measured_fraction_full 0.996
_diffrn_reflns_Laue_measured_fraction_max 0.993
_diffrn_reflns_limit_h_max 13
_diffrn_reflns_limit_h_min -13
_diffrn_reflns_limit_k_max 16
_diffrn_reflns_limit_k_min -16
_diffrn_reflns_limit_l_max 19
_diffrn_reflns_limit_l_min -16
_diffrn_reflns_number 12965
_diffrn_reflns_point_group_measured_fraction_full 0.996
_diffrn_reflns_point_group_measured_fraction_max 0.993
_diffrn_reflns_theta_full 25.242
_diffrn_reflns_theta_max 26.409
_diffrn_reflns_theta_min 2.674
_diffrn_source 'sealed X-ray tube'
_diffrn_source_target Mo
_exptl_absorpt_coefficient_mu 0.164
_exptl_absorpt_correction_T_max 0.7454
_exptl_absorpt_correction_T_min 0.6859
_exptl_absorpt_correction_type multi-scan
_exptl_absorpt_process_details .
_exptl_crystal_colour colourless
_exptl_crystal_colour_primary colourless
_exptl_crystal_density_diffrn 1.821
_exptl_crystal_description block
_exptl_crystal_F_000 1184
_exptl_crystal_size_max 0.22
_exptl_crystal_size_mid 0.15
_exptl_crystal_size_min 0.08
_refine_diff_density_max 0.317
_refine_diff_density_min -0.260
_refine_diff_density_rms 0.055
_refine_ls_extinction_coef .
_refine_ls_extinction_method none
_refine_ls_goodness_of_fit_ref 1.047
_refine_ls_hydrogen_treatment constr
_refine_ls_matrix_type full
_refine_ls_number_parameters 190
_refine_ls_number_reflns 2198
_refine_ls_number_restraints 0
_refine_ls_restrained_S_all 1.047
_refine_ls_R_factor_all 0.0564
_refine_ls_R_factor_gt 0.0435
_refine_ls_shift/su_max 0.001
_refine_ls_shift/su_mean 0.000
_refine_ls_structure_factor_coef Fsqd
_refine_ls_weighting_details 'w=1/[\s^2^(Fo^2^)+(0.0764P)^2^+0.6907P] where P=(Fo^2^+2Fc^2^)/3'
_refine_ls_weighting_scheme calc
_refine_ls_wR_factor_gt 0.1243
_refine_ls_wR_factor_ref 0.1355
_reflns_Friedel_coverage 0.000
_reflns_Friedel_fraction_full .
_reflns_Friedel_fraction_max .
_reflns_number_gt 1740
_reflns_number_total 2198
_reflns_threshold_expression 'I > 2\s(I)'
_cod_data_source_file suppl_ncrs-2019-0027_suppl.cif
_cod_data_source_block 1
_cod_database_code 8105818
_shelx_space_group_comment
;
The symmetry employed for this shelxl refinement is uniquely defined
by the following loop, which should always be used as a source of
symmetry information in preference to the above space-group names.
They are only intended as comments.
;
_shelx_estimated_absorpt_t_max 0.987
_shelx_estimated_absorpt_t_min 0.965
_olex2_refinement_description
;
1. Fixed Uiso
 At 1.2 times of:
  All C(H) groups
2.a Aromatic/amide H refined with riding coordinates:
 C2(H2)
;

loop_
_space_group_symop_operation_xyz
'x, y, z'
'-x+1/2, -y, z+1/2'
'-x, y+1/2, -z+1/2'
'x+1/2, -y+1/2, -z'
'-x, -y, -z'
'x-1/2, y, -z-1/2'
'x, -y-1/2, z-1/2'
'-x-1/2, y-1/2, z'

loop_
_atom_site_label
_atom_site_type_symbol
_atom_site_fract_x
_atom_site_fract_y
_atom_site_fract_z
_atom_site_U_iso_or_equiv
_atom_site_adp_type
_atom_site_occupancy
_atom_site_site_symmetry_order
_atom_site_calc_flag
_atom_site_refinement_flags_posn
_atom_site_refinement_flags_adp
_atom_site_refinement_flags_occupancy
_atom_site_disorder_assembly
_atom_site_disorder_group
O1 O 0.11313(14) 0.82548(12) 0.24167(11) 0.0503(4) Uani 1 1 d . . . . .
O2 O 0.17374(16) 0.93264(12) 0.33544(13) 0.0645(6) Uani 1 1 d . . . . .
O3 O 0.65116(19) 0.77095(16) 0.47775(15) 0.0766(6) Uani 1 1 d . . . . .
O4 O 0.4977(2) 0.72451(19) 0.55998(14) 0.0868(7) Uani 1 1 d . . . . .
O5 O 0.56142(16) 0.55848(13) 0.19859(11) 0.0568(5) Uani 1 1 d . . . . .
O6 O 0.36563(16) 0.55438(12) 0.15674(10) 0.0490(4) Uani 1 1 d . . . . .
N1 N 0.18570(15) 0.85351(11) 0.29793(11) 0.0335(4) Uani 1 1 d . . . . .
N2 N 0.3741(2) 0.87976(13) 0.45970(12) 0.0481(5) Uani 1 1 d . . . . .
N3 N 0.31088(19) 0.95643(13) 0.46189(11) 0.0451(5) Uani 1 1 d . . . . .
N4 N 0.2642(3) 1.02822(18) 0.47767(16) 0.0861(9) Uani 1 1 d . . . . .
N5 N 0.54322(19) 0.74379(13) 0.48964(13) 0.0448(5) Uani 1 1 d . . . . .
N6 N 0.58130(17) 0.58950(12) 0.38921(14) 0.0449(5) Uani 1 1 d . . . . .
N7 N 0.59828(15) 0.50441(12) 0.35652(13) 0.0412(4) Uani 1 1 d . . . . .
N8 N 0.6287(2) 0.42779(14) 0.33839(16) 0.0560(6) Uani 1 1 d . . . . .
N9 N 0.44932(16) 0.58096(12) 0.20672(11) 0.0370(4) Uani 1 1 d . . . . .
C1 C 0.29284(16) 0.79026(12) 0.32185(12) 0.0272(4) Uani 1 1 d . . . . .
C2 C 0.31836(17) 0.71317(13) 0.26431(12) 0.0299(4) Uani 1 1 d . . . . .
H2 H 0.267313 0.705564 0.213306 0.036 Uiso 1 1 calc R . . . .
C3 C 0.41584(17) 0.64743(13) 0.27930(12) 0.0296(4) Uani 1 1 d . . . . .
C4 C 0.48726(16) 0.65213(13) 0.35691(13) 0.0299(4) Uani 1 1 d . . . . .
C5 C 0.46231(17) 0.73327(13) 0.41128(12) 0.0298(4) Uani 1 1 d . . . . .
C6 C 0.36960(17) 0.80642(12) 0.39636(12) 0.0287(4) Uani 1 1 d . . . . .

loop_
_atom_site_aniso_label
_atom_site_aniso_U_11
_atom_site_aniso_U_22
_atom_site_aniso_U_33
_atom_site_aniso_U_23
_atom_site_aniso_U_13
_atom_site_aniso_U_12
O1 0.0401(8) 0.0565(9) 0.0543(10) -0.0109(8) -0.0189(7) 0.0075(7)
O2 0.0536(10) 0.0451(9) 0.0947(15) -0.0276(9) -0.0307(10) 0.0182(7)
O3 0.0562(12) 0.0884(15) 0.0852(16) -0.0104(11) -0.0342(11) -0.0141(10)
O4 0.1137(18) 0.1089(17) 0.0379(11) 0.0193(11) -0.0201(12) -0.0054(13)
O5 0.0394(9) 0.0735(11) 0.0575(11) -0.0208(9) 0.0102(8) 0.0088(7)
O6 0.0518(9) 0.0540(9) 0.0412(9) -0.0167(7) -0.0040(7) -0.0034(7)
N1 0.0278(8) 0.0320(8) 0.0406(10) -0.0006(7) -0.0014(7) -0.0019(6)
N2 0.0608(12) 0.0397(9) 0.0437(11) -0.0144(8) -0.0145(9) 0.0130(8)
N3 0.0672(12) 0.0365(9) 0.0315(10) -0.0048(7) -0.0005(9) 0.0046(8)
N4 0.149(3) 0.0551(13) 0.0543(14) -0.0202(10) -0.0213(16) 0.0413(16)
N5 0.0569(12) 0.0374(9) 0.0401(11) -0.0005(7) -0.0164(9) 0.0043(8)
N6 0.0421(10) 0.0361(9) 0.0565(12) -0.0095(8) -0.0129(9) 0.0102(7)
N7 0.0301(9) 0.0360(9) 0.0576(12) -0.0038(8) -0.0025(8) 0.0008(7)
N8 0.0481(11) 0.0373(10) 0.0824(16) -0.0099(9) 0.0000(10) 0.0040(8)
N9 0.0358(9) 0.0389(9) 0.0364(10) -0.0068(7) 0.0055(7) -0.0013(7)
C1 0.0247(8) 0.0272(8) 0.0298(10) 0.0031(7) 0.0013(7) -0.0020(6)
C2 0.0273(9) 0.0339(9) 0.0286(10) -0.0011(7) -0.0009(8) -0.0061(7)
C3 0.0269(9) 0.0305(9) 0.0315(10) -0.0037(7) 0.0038(7) -0.0047(7)
C4 0.0242(9) 0.0289(9) 0.0365(11) 0.0019(7) 0.0030(8) -0.0035(7)
C5 0.0315(9) 0.0308(9) 0.0271(10) 0.0013(7) -0.0035(8) -0.0036(7)
C6 0.0313(9) 0.0274(8) 0.0272(10) 0.0013(7) 0.0029(7) -0.0044(7)

loop_
_atom_type_symbol
_atom_type_description
_atom_type_scat_dispersion_real
_atom_type_scat_dispersion_imag
_atom_type_scat_source
C C 0.0033 0.0016 'International Tables Vol C Tables 4.2.6.8 and 6.1.1.4'
H H 0.0000 0.0000 'International Tables Vol C Tables 4.2.6.8 and 6.1.1.4'
N N 0.0061 0.0033 'International Tables Vol C Tables 4.2.6.8 and 6.1.1.4'
O O 0.0106 0.0060 'International Tables Vol C Tables 4.2.6.8 and 6.1.1.4'

loop_
_geom_angle_atom_site_label_1
_geom_angle_atom_site_label_2
_geom_angle_atom_site_label_3
_geom_angle
_geom_angle_site_symmetry_1
_geom_angle_site_symmetry_3
O1 N1 O2 122.80(17) . .
O1 N1 C1 118.96(15) . .
O2 N1 C1 118.24(16) . .
N3 N2 C6 126.87(19) . .
N4 N3 N2 167.6(2) . .
O3 N5 C5 116.8(2) . .
O4 N5 O3 125.0(2) . .
O4 N5 C5 118.1(2) . .
N7 N6 C4 120.71(18) . .
N8 N7 N6 168.1(2) . .
O5 N9 C3 117.31(17) . .
O6 N9 O5 124.13(17) . .
O6 N9 C3 118.50(16) . .
C2 C1 N1 115.35(16) . .
C2 C1 C6 120.96(16) . .
C6 C1 N1 123.66(15) . .
C1 C2 H2 119.3 . .
C3 C2 C1 121.42(17) . .
C3 C2 H2 119.3 . .
C2 C3 N9 116.52(17) . .
C2 C3 C4 120.77(16) . .
C4 C3 N9 122.36(16) . .
N6 C4 C3 130.77(17) . .
N6 C4 C5 113.42(17) . .
C5 C4 C3 115.80(16) . .
C4 C5 N5 116.60(16) . .
C4 C5 C6 125.62(17) . .
C6 C5 N5 117.76(16) . .
N2 C6 C1 133.84(17) . .
N2 C6 C5 111.28(17) . .
C5 C6 C1 114.87(16) . .

loop_
_geom_bond_atom_site_label_1
_geom_bond_atom_site_label_2
_geom_bond_distance
_geom_bond_site_symmetry_2
O1 N1 1.208(2) .
O2 N1 1.213(2) .
O3 N5 1.206(3) .
O4 N5 1.202(3) .
O5 N9 1.224(2) .
O6 N9 1.218(2) .
N1 C1 1.458(2) .
N2 N3 1.227(2) .
N2 C6 1.380(2) .
N3 N4 1.109(3) .
N5 C5 1.473(3) .
N6 N7 1.260(2) .
N6 C4 1.389(2) .
N7 N8 1.113(2) .
N9 C3 1.464(2) .
C1 C2 1.383(3) .
C1 C6 1.410(3) .
C2 H2 0.9500 .
C2 C3 1.373(3) .
C3 C4 1.402(3) .
C4 C5 1.394(3) .
C5 C6 1.403(3) .
